data_4508229
loop_
_publ_author_name
'Gautier, Romain'
'Poeppelmeier, Kenneth R.'

_publ_section_title
;
 Alignment of Acentric Units in Infinite Chains: A &#x201C;Lock and
 Key&#x201D; Model
;
_journal_issue 9
_journal_name_full 'Crystal Growth &amp; Design'
_journal_page_first 4084
_journal_paper_doi 10.1021/cg400908f
_journal_volume 13
_journal_year 2013
_chemical_compound_source 'synthesis as described'
_chemical_formula_moiety 'C10 H12 Cu F5 N2 O3 V '
_chemical_formula_sum 'C10 H12 Cu F5 N2 O3 V'
_chemical_formula_weight 417.7
_space_group_IT_number 62
_symmetry_cell_setting orthorhombic
_symmetry_Int_Tables_number 62
_symmetry_space_group_name_Hall '-P 2ac 2n'
_symmetry_space_group_name_H-M 'P n m a'
_atom_sites_solution_hydrogens geom
_atom_sites_solution_primary direct
_atom_sites_solution_secondary difmap
_audit_conform_dict_location ftp://ftp.iucr.org/pub/cif_core.dic
_audit_conform_dict_name cif_core.dic
_audit_conform_dict_version 2.4
_audit_creation_date 2012-02-14T11:02:46-00:00
_audit_creation_method 'WinGX routine CIF_UPDATE'
_cell_angle_alpha 90
_cell_angle_beta 90
_cell_angle_gamma 90
_cell_formula_units_Z 4
_cell_length_a 7.7020(3)
_cell_length_b 14.2750(6)
_cell_length_c 12.2064(5)
_cell_measurement_reflns_used 9939
_cell_measurement_temperature 100(2)
_cell_measurement_theta_max 29.9711
_cell_measurement_theta_min 3.1274
_cell_measurement_wavelength 0.71073
_cell_volume 1342.05(9)
_computing_cell_refinement 'SAINT V7.68A integration software'
_computing_data_collection 'Bruker APEX2 software'
_computing_data_reduction 'SORTAV (Blessing, 1995)'
_computing_molecular_graphics 'Ortep-3 for Windows (Farrugia, 1997)'
_computing_publication_material 'WinGX publication routines (Farrugia, 1999)'
_computing_structure_refinement 'SHELXL-97 (Sheldrick, 1997)'
_computing_structure_solution 'SIR92 (Giacovazzo et al, 1993)'
_diffrn_ambient_temperature 100(2)
_diffrn_detector 'APEX-II CCD'
_diffrn_measured_fraction_theta_full 1
_diffrn_measured_fraction_theta_max 1
_diffrn_measurement_device '\k-geometry diffractometer'
_diffrn_measurement_device_type 'Bruker APEX-II'
_diffrn_measurement_method '\f or \w oscillation scans'
_diffrn_orient_matrix_type 'x-axis to radiation source'
_diffrn_orient_matrix_UB_11 -0.300448E-1
_diffrn_orient_matrix_UB_12 0.376826E-1
_diffrn_orient_matrix_UB_13 0.600528E-1
_diffrn_orient_matrix_UB_21 -0.140921E-1
_diffrn_orient_matrix_UB_22 -0.727383E-1
_diffrn_orient_matrix_UB_23 0.313207E-1
_diffrn_orient_matrix_UB_31 0.125523
_diffrn_orient_matrix_UB_32 0.85349E-3
_diffrn_orient_matrix_UB_33 0.178903E-1
_diffrn_radiation_monochromator graphite
_diffrn_radiation_probe x-ray
_diffrn_radiation_type MoK\a
_diffrn_radiation_wavelength 0.71069
_diffrn_reflns_av_R_equivalents 0.0192
_diffrn_reflns_av_unetI/netI 0.0084
_diffrn_reflns_limit_h_max 10
_diffrn_reflns_limit_h_min -9
_diffrn_reflns_limit_k_max 20
_diffrn_reflns_limit_k_min -20
_diffrn_reflns_limit_l_max 17
_diffrn_reflns_limit_l_min -17
_diffrn_reflns_number 32078
_diffrn_reflns_theta_full 30.02
_diffrn_reflns_theta_max 30.02
_diffrn_reflns_theta_min 2.2
_diffrn_source 'sealed x-ray tube'
_exptl_absorpt_coefficient_mu 2.354
_exptl_absorpt_correction_T_max 0.746
_exptl_absorpt_correction_T_min 0.634
_exptl_absorpt_correction_type multi-scan
_exptl_absorpt_process_details
;
SADABS-2008/1 - Bruker AXS area detector scaling and absorption correction
;
_exptl_crystal_colour blue
_exptl_crystal_density_diffrn 2.067
_exptl_crystal_density_method 'not measured'
_exptl_crystal_description rectqngular
_exptl_crystal_F_000 828
_exptl_crystal_size_max 0.23
_exptl_crystal_size_mid 0.154
_exptl_crystal_size_min 0.11
_refine_diff_density_max 0.484
_refine_diff_density_min -0.334
_refine_diff_density_rms 0.062
_refine_ls_extinction_method none
_refine_ls_goodness_of_fit_ref 1.111
_refine_ls_hydrogen_treatment refall
_refine_ls_matrix_type full
_refine_ls_number_parameters 130
_refine_ls_number_reflns 2034
_refine_ls_number_restraints 0
_refine_ls_restrained_S_all 1.111
_refine_ls_R_factor_all 0.0192
_refine_ls_R_factor_gt 0.0178
_refine_ls_shift/su_max 0.001
_refine_ls_shift/su_mean 0
_refine_ls_structure_factor_coef Fsqd
_refine_ls_weighting_details 'calc w=1/[\s^2^(Fo^2^)+(0.0246P)^2^+0.9567P] where P=(Fo^2^+2Fc^2^)/3'
_refine_ls_weighting_scheme calc
_refine_ls_wR_factor_gt 0.0523
_refine_ls_wR_factor_ref 0.0532
_reflns_number_gt 1937
_reflns_number_total 2034
_reflns_threshold_expression >2sigma(I)
_cod_data_source_file cg400908f_si_002.cif
_cod_data_source_block rg14da_0m
_cod_database_code 4508229

loop_
_symmetry_equiv_pos_as_xyz
'x, y, z'
'-x+1/2, -y, z+1/2'
'x+1/2, -y+1/2, -z+1/2'
'-x, y+1/2, -z'
'-x, -y, -z'
'x-1/2, y, -z-1/2'
'-x-1/2, y-1/2, z-1/2'
'x, -y-1/2, z'

loop_
_atom_site_label
_atom_site_type_symbol
_atom_site_fract_x
_atom_site_fract_y
_atom_site_fract_z
_atom_site_U_iso_or_equiv
_atom_site_adp_type
_atom_site_occupancy
_atom_site_symmetry_multiplicity
_atom_site_calc_flag
_atom_site_refinement_flags
Cu1 Cu 0.69375(2) 0.25 0.044216(15) 0.00917(6) Uani 1 2 d S
V1 V 1.19808(4) 0.25 0.05058(2) 0.01356(7) Uani 1 2 d S
F3 F 1.39714(13) 0.25 0.13261(8) 0.0166(2) Uani 1 2 d S
F4 F 0.97520(12) 0.25 -0.00636(8) 0.01257(18) Uani 1 2 d S
OW1 O 0.75660(12) 0.34880(6) 0.15009(7) 0.01288(16) Uani 1 1 d .
O1 O 1.25991(11) 0.15934(7) -0.02816(7) 0.02082(18) Uani 0.5 1 d P
F1 F 1.25991(11) 0.15934(7) -0.02816(7) 0.02082(18) Uani 0.5 1 d P
F2 F 1.10180(10) 0.34000(5) 0.16007(6) 0.01511(14) Uani 1 1 d .
C2 C 0.53038(16) 0.14416(9) -0.25675(9) 0.0130(2) Uani 1 1 d .
N1 N 0.63617(12) 0.15900(7) -0.07343(8) 0.01035(17) Uani 1 1 d .
C4 C 0.59844(16) 0.00720(8) -0.15171(10) 0.0150(2) Uani 1 1 d .
C1 C 0.58012(14) 0.19823(8) -0.16782(9) 0.0104(2) Uani 1 1 d .
C3 C 0.53895(16) 0.04714(9) -0.24808(9) 0.0152(2) Uani 1 1 d .
C5 C 0.64634(15) 0.06552(8) -0.06597(9) 0.0127(2) Uani 1 1 d .
H2 H 0.493(2) 0.1742(12) -0.3193(14) 0.023(4) Uiso 1 1 d .
H5 H 0.687(2) 0.0402(12) -0.0021(14) 0.015(4) Uiso 1 1 d .
H3 H 0.506(2) 0.0074(12) -0.3082(13) 0.019(4) Uiso 1 1 d .
H4 H 0.607(2) -0.0564(13) -0.1444(14) 0.022(4) Uiso 1 1 d .
HW1 H 0.855(3) 0.3444(14) 0.1575(16) 0.033(5) Uiso 1 1 d .
HW2 H 0.703(2) 0.3455(15) 0.2085(17) 0.031(5) Uiso 1 1 d .

loop_
_atom_site_aniso_label
_atom_site_aniso_U_11
_atom_site_aniso_U_22
_atom_site_aniso_U_33
_atom_site_aniso_U_23
_atom_site_aniso_U_13
_atom_site_aniso_U_12
Cu1 0.00904(10) 0.01121(10) 0.00725(10) 0 -0.00055(6) 0
V1 0.00699(13) 0.02535(16) 0.00836(13) 0 0.00012(8) 0
F3 0.0093(4) 0.0272(5) 0.0132(5) 0 -0.0023(4) 0
F4 0.0080(4) 0.0199(5) 0.0097(4) 0 -0.0007(3) 0
OW1 0.0120(4) 0.0168(4) 0.0099(4) -0.0023(3) -0.0005(3) 0.0006(3)
O1 0.0142(4) 0.0330(5) 0.0152(4) -0.0076(3) -0.0004(3) 0.0064(3)
F1 0.0142(4) 0.0330(5) 0.0152(4) -0.0076(3) -0.0004(3) 0.0064(3)
F2 0.0144(3) 0.0160(3) 0.0149(3) -0.0026(3) -0.0031(3) 0.0006(3)
C2 0.0130(5) 0.0157(5) 0.0103(5) -0.0008(4) -0.0007(4) 0.0003(4)
N1 0.0091(4) 0.0122(4) 0.0097(4) 0.0002(3) 0.0005(3) -0.0003(3)
C4 0.0171(5) 0.0124(5) 0.0157(5) -0.0011(4) 0.0012(4) 0.0001(4)
C1 0.0085(4) 0.0123(5) 0.0105(5) 0.0002(4) 0.0011(4) -0.0001(3)
C3 0.0166(6) 0.0151(5) 0.0140(5) -0.0036(4) -0.0005(4) -0.0008(4)
C5 0.0128(5) 0.0135(5) 0.0119(5) 0.0014(4) 0.0004(4) 0.0006(4)

loop_
_atom_type_symbol
_atom_type_description
_atom_type_scat_dispersion_real
_atom_type_scat_dispersion_imag
_atom_type_scat_source
C C 0.0033 0.0016 'International Tables Vol C Tables 4.2.6.8 and 6.1.1.4'
N N 0.0061 0.0033 'International Tables Vol C Tables 4.2.6.8 and 6.1.1.4'
O O 0.0106 0.006 'International Tables Vol C Tables 4.2.6.8 and 6.1.1.4'
F F 0.0171 0.0103 'International Tables Vol C Tables 4.2.6.8 and 6.1.1.4'
V V 0.3005 0.5294 'International Tables Vol C Tables 4.2.6.8 and 6.1.1.4'
Cu Cu 0.3201 1.2651 'International Tables Vol C Tables 4.2.6.8 and 6.1.1.4'
H H 0 0 'International Tables Vol C Tables 4.2.6.8 and 6.1.1.4'

loop_
_geom_angle_atom_site_label_1
_geom_angle_atom_site_label_2
_geom_angle_atom_site_label_3
_geom_angle
_geom_angle_site_symmetry_1
_geom_angle_site_symmetry_3
OW1 Cu1 OW1 91.25(5) . 8_565
OW1 Cu1 N1 174.62(4) . .
OW1 Cu1 N1 93.49(4) 8_565 .
OW1 Cu1 N1 93.49(4) . 8_565
OW1 Cu1 N1 174.62(4) 8_565 8_565
N1 Cu1 N1 81.67(6) . 8_565
OW1 Cu1 F4 86.76(3) . .
OW1 Cu1 F4 86.76(3) 8_565 .
N1 Cu1 F4 90.96(3) . .
N1 Cu1 F4 90.96(3) 8_565 .
O1 V1 F1 100.69(7) . 8_565
O1 V1 O1 100.69(7) . 8_565
F1 V1 O1 0.00(6) 8_565 8_565
O1 V1 F3 94.33(4) . .
F1 V1 F3 94.33(4) 8_565 .
O1 V1 F3 94.33(4) 8_565 .
O1 V1 F4 92.75(4) . .
F1 V1 F4 92.75(4) 8_565 .
O1 V1 F4 92.75(4) 8_565 .
F3 V1 F4 168.89(5) . .
O1 V1 F2 89.57(4) . 8_565
F1 V1 F2 169.53(4) 8_565 8_565
O1 V1 F2 169.53(4) 8_565 8_565
F3 V1 F2 86.85(3) . 8_565
F4 V1 F2 84.66(3) . 8_565
O1 V1 F2 169.53(4) . .
F1 V1 F2 89.57(4) 8_565 .
O1 V1 F2 89.57(4) 8_565 .
F3 V1 F2 86.85(3) . .
F4 V1 F2 84.66(3) . .
F2 V1 F2 80.10(4) 8_565 .
V1 F4 Cu1 142.06(5) . .
Cu1 OW1 HW1 105.2(15) . .
Cu1 OW1 HW2 113.7(14) . .
HW1 OW1 HW2 113(2) . .
C1 C2 C3 118.81(11) . .
C1 C2 H2 118.4(11) . .
C3 C2 H2 122.8(11) . .
C5 N1 C1 119.29(10) . .
C5 N1 Cu1 126.09(8) . .
C1 N1 Cu1 114.61(7) . .
C3 C4 C5 118.79(11) . .
C3 C4 H4 121.0(11) . .
C5 C4 H4 120.2(11) . .
N1 C1 C2 121.68(10) . .
N1 C1 C1 114.47(6) . 8_565
C2 C1 C1 123.84(7) . 8_565
C4 C3 C2 119.37(11) . .
C4 C3 H3 119.5(10) . .
C2 C3 H3 121.2(10) . .
N1 C5 C4 122.07(11) . .
N1 C5 H5 118.2(11) . .
C4 C5 H5 119.7(11) . .

loop_
_geom_bond_atom_site_label_1
_geom_bond_atom_site_label_2
_geom_bond_distance
_geom_bond_site_symmetry_2
Cu1 OW1 1.9733(8) .
Cu1 OW1 1.9733(8) 8_565
Cu1 N1 1.9865(10) .
Cu1 N1 1.9865(10) 8_565
Cu1 F4 2.2539(10) .
V1 O1 1.6810(9) .
V1 F1 1.6810(9) 8_565
V1 O1 1.6810(9) 8_565
V1 F3 1.8311(10) .
V1 F4 1.8520(10) .
V1 F2 1.9967(7) 8_565
V1 F2 1.9967(7) .
OW1 HW1 0.77(2) .
OW1 HW2 0.83(2) .
C2 C1 1.3860(15) .
C2 C3 1.3906(17) .
C2 H2 0.921(18) .
N1 C5 1.3398(14) .
N1 C1 1.3519(14) .
C4 C3 1.3851(17) .
C4 C5 1.3874(16) .
C4 H4 0.915(18) .
C1 C1 1.478(2) 8_565
C3 H3 0.961(16) .
C5 H5 0.914(17) .
